data_2228956
loop_
_publ_author_name
'Yu, Zhe-Yin'
'Lin, Kun-Hua'
'Zhang, Fei-Fei'
'Shao, Min'
'Li, Ming'

_publ_section_title
;
 Tetrakis(\m-benzoato-\k^2^<i>O</i>:<i>O</i>')bis{[4-(dimethylamino)pyridine-\k<i>N</i>^1^]zinc(II)}
;
_journal_coeditor_code BQ2273
_journal_issue 2
_journal_name_full 'Acta Crystallographica Section E'
_journal_page_first m206
_journal_paper_doi 10.1107/S1600536811001188
_journal_volume 67
_journal_year 2011
_chemical_formula_iupac '[Zn2 (C7 H5 O2)4 (C7 H10 N2)2]'
_chemical_formula_moiety 'C42 H40 N4 O8 Zn2'
_chemical_formula_sum 'C42 H40 N4 O8 Zn2'
_chemical_formula_weight 859.56
_chemical_name_systematic
;
Tetrakis(\m-benzoato-\k^2^<i>O</i>:<i>O</i>')bis{[4-
(dimethylamino)pyridine-\k<i>N</i>^1^]zinc(II)}
;
_space_group_IT_number 14
_symmetry_cell_setting monoclinic
_symmetry_space_group_name_Hall '-P 2yn'
_symmetry_space_group_name_H-M 'P 1 21/n 1'
_atom_sites_solution_hydrogens geom
_atom_sites_solution_primary direct
_atom_sites_solution_secondary difmap
_audit_creation_method SHELXL-97
_cell_angle_alpha 90.00
_cell_angle_beta 95.6160(10)
_cell_angle_gamma 90.00
_cell_formula_units_Z 2
_cell_length_a 10.3146(12)
_cell_length_b 11.1558(13)
_cell_length_c 17.324(2)
_cell_measurement_reflns_used 3350
_cell_measurement_temperature 296(2)
_cell_measurement_theta_max 24.19
_cell_measurement_theta_min 2.36
_cell_volume 1983.9(4)
_computing_cell_refinement 'SAINT (Bruker, 2000)'
_computing_data_collection 'SMART (Bruker, 2000)'
_computing_data_reduction 'SAINT (Bruker, 2000)'
_computing_molecular_graphics 'SHELXTL (Sheldrick, 2008)'
_computing_publication_material 'SHELXTL (Sheldrick, 2008)'
_computing_structure_refinement 'SHELXL97 (Sheldrick, 2008)'
_computing_structure_solution 'SHELXS97 (Sheldrick, 2008)'
_diffrn_ambient_temperature 296(2)
_diffrn_measured_fraction_theta_full 0.999
_diffrn_measured_fraction_theta_max 0.999
_diffrn_measurement_device_type 'Bruker SMART CCD area-detector'
_diffrn_measurement_method '\f and \w'
_diffrn_radiation_monochromator graphite
_diffrn_radiation_source 'fine-focus sealed tube'
_diffrn_radiation_type MoK\a
_diffrn_radiation_wavelength 0.71073
_diffrn_reflns_av_R_equivalents 0.0295
_diffrn_reflns_av_sigmaI/netI 0.0348
_diffrn_reflns_limit_h_max 12
_diffrn_reflns_limit_h_min -12
_diffrn_reflns_limit_k_max 13
_diffrn_reflns_limit_k_min -9
_diffrn_reflns_limit_l_max 20
_diffrn_reflns_limit_l_min -20
_diffrn_reflns_number 10123
_diffrn_reflns_theta_full 25.05
_diffrn_reflns_theta_max 25.05
_diffrn_reflns_theta_min 2.36
_exptl_absorpt_coefficient_mu 1.267
_exptl_absorpt_correction_T_max 0.7857
_exptl_absorpt_correction_T_min 0.7024
_exptl_absorpt_correction_type multi-scan
_exptl_absorpt_process_details '(SADABS; Sheldrick, 1996)'
_exptl_crystal_colour colorless
_exptl_crystal_density_diffrn 1.439
_exptl_crystal_density_method 'not measured'
_exptl_crystal_description block
_exptl_crystal_F_000 888
_exptl_crystal_size_max 0.30
_exptl_crystal_size_mid 0.30
_exptl_crystal_size_min 0.20
_refine_diff_density_max 0.267
_refine_diff_density_min -0.204
_refine_ls_extinction_method none
_refine_ls_goodness_of_fit_ref 0.992
_refine_ls_hydrogen_treatment constr
_refine_ls_matrix_type full
_refine_ls_number_parameters 255
_refine_ls_number_reflns 3515
_refine_ls_number_restraints 0
_refine_ls_restrained_S_all 0.992
_refine_ls_R_factor_all 0.0423
_refine_ls_R_factor_gt 0.0305
_refine_ls_shift/su_max 0.000
_refine_ls_shift/su_mean 0.000
_refine_ls_structure_factor_coef Fsqd
_refine_ls_weighting_details 'calc w=1/[\s^2^(Fo^2^)+(0.0188P)^2^+1.4303P] where P=(Fo^2^+2Fc^2^)/3'
_refine_ls_weighting_scheme calc
_refine_ls_wR_factor_gt 0.0607
_refine_ls_wR_factor_ref 0.0660
_reflns_number_gt 2860
_reflns_number_total 3515
_reflns_threshold_expression I>2sigma(I)
_cod_data_source_file bq2273.cif
_cod_data_source_block I
_cod_original_sg_symbol_H-M 'P 21/n'
_cod_database_code 2228956
_cod_database_fobs_code 2228956

loop_
_symmetry_equiv_pos_as_xyz
'x, y, z'
'-x+1/2, y+1/2, -z+1/2'
'-x, -y, -z'
'x-1/2, -y-1/2, z-1/2'

loop_
_atom_site_type_symbol
_atom_site_label
_atom_site_fract_x
_atom_site_fract_y
_atom_site_fract_z
_atom_site_U_iso_or_equiv
_atom_site_adp_type
_atom_site_calc_flag
_atom_site_refinement_flags
_atom_site_occupancy
_atom_site_disorder_assembly
_atom_site_disorder_group
Zn Zn1 0.63121(3) -0.05006(2) 0.028407(16) 0.03192(9) Uani d . 1 . .
C C1 0.8975(2) -0.1390(2) 0.00916(15) 0.0405(6) Uani d . 1 . .
H H1 0.9011 -0.0714 -0.0220 0.049 Uiso calc R 1 . .
C C2 1.0020(2) -0.2142(2) 0.01489(15) 0.0445(7) Uani d . 1 . .
H H2 1.0739 -0.1969 -0.0117 0.053 Uiso calc R 1 . .
C C3 1.0015(2) -0.3180(2) 0.06093(15) 0.0412(6) Uani d . 1 . .
C C4 0.8891(3) -0.3349(2) 0.09862(16) 0.0504(7) Uani d . 1 . .
H H4 0.8824 -0.4014 0.1303 0.060 Uiso calc R 1 . .
C C5 0.7892(3) -0.2544(2) 0.08927(16) 0.0478(7) Uani d . 1 . .
H H5 0.7159 -0.2691 0.1150 0.057 Uiso calc R 1 . .
C C6 1.2169(3) -0.3787(3) 0.0269(2) 0.0689(9) Uani d . 1 . .
H H6A 1.1904 -0.3655 -0.0271 0.103 Uiso calc R 1 . .
H H6B 1.2711 -0.4487 0.0326 0.103 Uiso calc R 1 . .
H H6C 1.2649 -0.3104 0.0477 0.103 Uiso calc R 1 . .
C C7 1.1030(3) -0.4980(3) 0.1208(2) 0.0769(11) Uani d . 1 . .
H H7A 1.0949 -0.4700 0.1725 0.115 Uiso calc R 1 . .
H H7B 1.1833 -0.5412 0.1198 0.115 Uiso calc R 1 . .
H H7C 1.0312 -0.5499 0.1047 0.115 Uiso calc R 1 . .
C C8 0.5952(2) 0.0937(2) -0.11840(14) 0.0352(6) Uani d . 1 . .
C C9 0.6546(2) 0.1572(2) -0.18291(13) 0.0356(6) Uani d . 1 . .
C C10 0.7862(3) 0.1480(3) -0.19036(16) 0.0515(7) Uani d . 1 . .
H H10 0.8382 0.0994 -0.1564 0.062 Uiso calc R 1 . .
C C11 0.8415(3) 0.2103(3) -0.24778(18) 0.0687(9) Uani d . 1 . .
H H11 0.9303 0.2033 -0.2524 0.082 Uiso calc R 1 . .
C C12 0.7658(4) 0.2825(3) -0.29808(19) 0.0721(10) Uani d . 1 . .
H H12 0.8032 0.3253 -0.3363 0.086 Uiso calc R 1 . .
C C13 0.6348(4) 0.2911(3) -0.29167(17) 0.0670(9) Uani d . 1 . .
H H13 0.5829 0.3389 -0.3262 0.080 Uiso calc R 1 . .
C C14 0.5794(3) 0.2289(2) -0.23407(15) 0.0489(7) Uani d . 1 . .
H H14 0.4905 0.2357 -0.2299 0.059 Uiso calc R 1 . .
C C15 0.5854(3) 0.1832(2) 0.08035(14) 0.0388(6) Uani d . 1 . .
C C16 0.6088(2) 0.2987(2) 0.12389(14) 0.0359(6) Uani d . 1 . .
C C17 0.7090(3) 0.3097(2) 0.18238(16) 0.0513(7) Uani d . 1 . .
H H17 0.7658 0.2459 0.1933 0.062 Uiso calc R 1 . .
C C18 0.7261(3) 0.4143(3) 0.22497(17) 0.0609(8) Uani d . 1 . .
H H18 0.7924 0.4202 0.2652 0.073 Uiso calc R 1 . .
C C19 0.6448(3) 0.5083(3) 0.2074(2) 0.0686(9) Uani d . 1 . .
H H19 0.6551 0.5785 0.2362 0.082 Uiso calc R 1 . .
C C20 0.5481(3) 0.5007(3) 0.1477(2) 0.0739(10) Uani d . 1 . .
H H20 0.4950 0.5667 0.1351 0.089 Uiso calc R 1 . .
C C21 0.5290(3) 0.3959(3) 0.10635(18) 0.0550(8) Uani d . 1 . .
H H21 0.4621 0.3906 0.0664 0.066 Uiso calc R 1 . .
N N1 0.78988(18) -0.15549(18) 0.04532(11) 0.0354(5) Uani d . 1 . .
N N2 1.1022(2) -0.3960(2) 0.06836(14) 0.0556(6) Uani d . 1 . .
O O1 0.67051(17) 0.03548(16) -0.07120(10) 0.0453(5) Uani d . 1 . .
O O2 0.47447(17) 0.10480(17) -0.11606(10) 0.0469(5) Uani d . 1 . .
O O3 0.67429(19) 0.10512(16) 0.08761(11) 0.0518(5) Uani d . 1 . .
O O4 0.47960(18) 0.17275(17) 0.04000(11) 0.0527(5) Uani d . 1 . .

loop_
_atom_site_aniso_label
_atom_site_aniso_U_11
_atom_site_aniso_U_22
_atom_site_aniso_U_33
_atom_site_aniso_U_12
_atom_site_aniso_U_13
_atom_site_aniso_U_23
Zn1 0.02949(15) 0.03168(16) 0.03423(16) 0.00493(12) 0.00125(11) -0.00011(13)
C1 0.0364(14) 0.0381(15) 0.0468(15) 0.0033(11) 0.0032(12) 0.0100(12)
C2 0.0336(14) 0.0471(16) 0.0540(17) 0.0053(12) 0.0112(12) 0.0081(14)
C3 0.0379(15) 0.0423(16) 0.0426(15) 0.0095(12) 0.0006(12) 0.0009(12)
C4 0.0529(17) 0.0440(17) 0.0560(17) 0.0136(14) 0.0140(14) 0.0212(14)
C5 0.0425(16) 0.0479(18) 0.0554(17) 0.0078(13) 0.0165(13) 0.0117(14)
C6 0.0460(18) 0.070(2) 0.092(3) 0.0233(16) 0.0155(17) -0.0007(19)
C7 0.078(2) 0.058(2) 0.094(3) 0.0313(18) 0.003(2) 0.021(2)
C8 0.0403(15) 0.0335(14) 0.0323(13) -0.0005(11) 0.0054(12) -0.0039(11)
C9 0.0431(15) 0.0335(14) 0.0309(13) -0.0023(11) 0.0071(11) -0.0032(11)
C10 0.0463(17) 0.065(2) 0.0439(16) -0.0012(14) 0.0082(13) 0.0045(14)
C11 0.059(2) 0.091(3) 0.060(2) -0.0180(19) 0.0240(17) -0.0015(19)
C12 0.099(3) 0.068(2) 0.054(2) -0.024(2) 0.029(2) 0.0061(17)
C13 0.099(3) 0.053(2) 0.0504(19) 0.0054(19) 0.0109(18) 0.0174(15)
C14 0.0572(18) 0.0435(17) 0.0468(16) 0.0054(14) 0.0098(14) 0.0045(13)
C15 0.0478(16) 0.0354(15) 0.0343(14) -0.0030(12) 0.0100(13) -0.0027(11)
C16 0.0393(14) 0.0309(14) 0.0375(14) -0.0026(11) 0.0047(11) -0.0037(11)
C17 0.0591(18) 0.0380(16) 0.0534(17) 0.0031(13) -0.0116(14) -0.0005(13)
C18 0.072(2) 0.050(2) 0.0552(19) -0.0074(16) -0.0186(16) -0.0095(15)
C19 0.078(2) 0.0427(19) 0.083(2) -0.0012(17) -0.005(2) -0.0268(17)
C20 0.068(2) 0.0414(18) 0.108(3) 0.0141(16) -0.015(2) -0.0204(19)
C21 0.0503(17) 0.0445(18) 0.067(2) 0.0064(14) -0.0091(15) -0.0137(15)
N1 0.0320(11) 0.0343(12) 0.0397(12) 0.0057(9) 0.0031(9) 0.0040(9)
N2 0.0487(14) 0.0509(15) 0.0678(16) 0.0235(12) 0.0091(12) 0.0100(13)
O1 0.0433(10) 0.0516(12) 0.0418(10) 0.0097(9) 0.0076(8) 0.0137(9)
O2 0.0357(10) 0.0635(13) 0.0419(10) 0.0024(9) 0.0070(8) 0.0109(9)
O3 0.0574(12) 0.0360(11) 0.0605(12) 0.0055(9) -0.0017(10) -0.0124(9)
O4 0.0491(12) 0.0513(12) 0.0553(12) -0.0048(9) -0.0062(10) -0.0180(9)

loop_
_atom_type_symbol
_atom_type_description
_atom_type_scat_dispersion_real
_atom_type_scat_dispersion_imag
_atom_type_scat_source
C C 0.0033 0.0016 'International Tables Vol C Tables 4.2.6.8 and 6.1.1.4'
H H 0.0000 0.0000 'International Tables Vol C Tables 4.2.6.8 and 6.1.1.4'
N N 0.0061 0.0033 'International Tables Vol C Tables 4.2.6.8 and 6.1.1.4'
O O 0.0106 0.0060 'International Tables Vol C Tables 4.2.6.8 and 6.1.1.4'
Zn Zn 0.2839 1.4301 'International Tables Vol C Tables 4.2.6.8 and 6.1.1.4'

loop_
_geom_angle_atom_site_label_1
_geom_angle_atom_site_label_2
_geom_angle_atom_site_label_3
_geom_angle_site_symmetry_1
_geom_angle_site_symmetry_3
_geom_angle
_geom_angle_publ_flag
N1 Zn1 O3 . . 106.79(8) ?
N1 Zn1 O1 . . 99.78(7) ?
O3 Zn1 O1 . . 88.67(8) ?
N1 Zn1 O2 . 3_655 101.66(8) ?
O3 Zn1 O2 . 3_655 89.18(8) ?
O1 Zn1 O2 . 3_655 158.15(7) ?
N1 Zn1 O4 . 3_655 95.29(8) ?
O3 Zn1 O4 . 3_655 157.92(8) ?
O1 Zn1 O4 . 3_655 88.25(8) ?
O2 Zn1 O4 3_655 3_655 85.61(8) ?
N1 Zn1 Zn1 . 3_655 163.45(6) ?
O3 Zn1 Zn1 . 3_655 89.66(5) ?
O1 Zn1 Zn1 . 3_655 78.28(5) ?
O2 Zn1 Zn1 3_655 3_655 79.97(5) ?
O4 Zn1 Zn1 3_655 3_655 68.30(5) ?
N1 C1 C2 . . 124.6(2) ?
N1 C1 H1 . . 117.7 ?
C2 C1 H1 . . 117.7 ?
C1 C2 C3 . . 120.1(2) ?
C1 C2 H2 . . 119.9 ?
C3 C2 H2 . . 119.9 ?
N2 C3 C4 . . 122.2(2) ?
N2 C3 C2 . . 122.6(2) ?
C4 C3 C2 . . 115.2(2) ?
C5 C4 C3 . . 120.5(2) ?
C5 C4 H4 . . 119.8 ?
C3 C4 H4 . . 119.8 ?
N1 C5 C4 . . 124.3(2) ?
N1 C5 H5 . . 117.9 ?
C4 C5 H5 . . 117.9 ?
N2 C6 H6A . . 109.5 ?
N2 C6 H6B . . 109.5 ?
H6A C6 H6B . . 109.5 ?
N2 C6 H6C . . 109.5 ?
H6A C6 H6C . . 109.5 ?
H6B C6 H6C . . 109.5 ?
N2 C7 H7A . . 109.5 ?
N2 C7 H7B . . 109.5 ?
H7A C7 H7B . . 109.5 ?
N2 C7 H7C . . 109.5 ?
H7A C7 H7C . . 109.5 ?
H7B C7 H7C . . 109.5 ?
O1 C8 O2 . . 125.7(2) ?
O1 C8 C9 . . 117.2(2) ?
O2 C8 C9 . . 117.1(2) ?
C14 C9 C10 . . 118.7(2) ?
C14 C9 C8 . . 120.5(2) ?
C10 C9 C8 . . 120.7(2) ?
C9 C10 C11 . . 120.6(3) ?
C9 C10 H10 . . 119.7 ?
C11 C10 H10 . . 119.7 ?
C12 C11 C10 . . 120.2(3) ?
C12 C11 H11 . . 119.9 ?
C10 C11 H11 . . 119.9 ?
C13 C12 C11 . . 119.6(3) ?
C13 C12 H12 . . 120.2 ?
C11 C12 H12 . . 120.2 ?
C12 C13 C14 . . 120.2(3) ?
C12 C13 H13 . . 119.9 ?
C14 C13 H13 . . 119.9 ?
C9 C14 C13 . . 120.7(3) ?
C9 C14 H14 . . 119.7 ?
C13 C14 H14 . . 119.7 ?
O4 C15 O3 . . 125.5(2) ?
O4 C15 C16 . . 116.9(2) ?
O3 C15 C16 . . 117.6(2) ?
C17 C16 C21 . . 118.7(2) ?
C17 C16 C15 . . 121.2(2) ?
C21 C16 C15 . . 120.1(2) ?
C16 C17 C18 . . 121.0(3) ?
C16 C17 H17 . . 119.5 ?
C18 C17 H17 . . 119.5 ?
C19 C18 C17 . . 119.2(3) ?
C19 C18 H18 . . 120.4 ?
C17 C18 H18 . . 120.4 ?
C18 C19 C20 . . 120.7(3) ?
C18 C19 H19 . . 119.6 ?
C20 C19 H19 . . 119.6 ?
C19 C20 C21 . . 120.2(3) ?
C19 C20 H20 . . 119.9 ?
C21 C20 H20 . . 119.9 ?
C20 C21 C16 . . 120.2(3) ?
C20 C21 H21 . . 119.9 ?
C16 C21 H21 . . 119.9 ?
C1 N1 C5 . . 115.4(2) ?
C1 N1 Zn1 . . 123.41(16) ?
C5 N1 Zn1 . . 120.93(16) ?
C3 N2 C6 . . 121.4(2) ?
C3 N2 C7 . . 121.3(2) ?
C6 N2 C7 . . 117.2(2) ?
C8 O1 Zn1 . . 129.10(16) ?
C8 O2 Zn1 . 3_655 126.60(16) ?
C15 O3 Zn1 . . 114.55(17) ?
C15 O4 Zn1 . 3_655 141.85(18) ?

loop_
_geom_bond_atom_site_label_1
_geom_bond_atom_site_label_2
_geom_bond_site_symmetry_2
_geom_bond_distance
_geom_bond_publ_flag
Zn1 N1 . 2.0134(19) y
Zn1 O3 . 2.0390(18) y
Zn1 O1 . 2.0467(16) y
Zn1 O2 3_655 2.0472(17) y
Zn1 O4 3_655 2.0782(18) y
Zn1 Zn1 3_655 3.0037(6) y
C1 N1 . 1.340(3) ?
C1 C2 . 1.362(3) ?
C1 H1 . 0.9300 ?
C2 C3 . 1.406(4) ?
C2 H2 . 0.9300 ?
C3 N2 . 1.351(3) ?
C3 C4 . 1.398(4) ?
C4 C5 . 1.364(3) ?
C4 H4 . 0.9300 ?
C5 N1 . 1.341(3) ?
C5 H5 . 0.9300 ?
C6 N2 . 1.456(4) ?
C6 H6A . 0.9600 ?
C6 H6B . 0.9600 ?
C6 H6C . 0.9600 ?
C7 N2 . 1.456(4) ?
C7 H7A . 0.9600 ?
C7 H7B . 0.9600 ?
C7 H7C . 0.9600 ?
C8 O1 . 1.253(3) ?
C8 O2 . 1.256(3) ?
C8 C9 . 1.503(3) ?
C9 C14 . 1.376(3) ?
C9 C10 . 1.380(3) ?
C10 C11 . 1.381(4) ?
C10 H10 . 0.9300 ?
C11 C12 . 1.373(5) ?
C11 H11 . 0.9300 ?
C12 C13 . 1.371(5) ?
C12 H12 . 0.9300 ?
C13 C14 . 1.384(4) ?
C13 H13 . 0.9300 ?
C14 H14 . 0.9300 ?
C15 O4 . 1.243(3) ?
C15 O3 . 1.262(3) ?
C15 C16 . 1.500(3) ?
C16 C17 . 1.380(3) ?
C16 C21 . 1.377(4) ?
C17 C18 . 1.382(4) ?
C17 H17 . 0.9300 ?
C18 C19 . 1.358(4) ?
C18 H18 . 0.9300 ?
C19 C20 . 1.367(4) ?
C19 H19 . 0.9300 ?
C20 C21 . 1.376(4) ?
C20 H20 . 0.9300 ?
C21 H21 . 0.9300 ?
O2 Zn1 3_655 2.0471(17) ?
O4 Zn1 3_655 2.0782(18) ?
